data_2239096
loop_
_publ_author_name
'Mohamed, Shaaban K.'
'Akkurt, Mehmet'
'Kariuki, Benson M.'
'Ali, Ali M.'
'Albayati, Mustafa R.'

_publ_section_title
;
 <i>N</i>-(2-Hydroxyphenyl)-4-methylbenzenesulfonamide
;
_journal_coeditor_code HB7173
_journal_issue 1
_journal_name_full 'Acta Crystallographica Section E'
_journal_page_first o54
_journal_paper_doi 10.1107/S1600536813033394
_journal_volume 70
_journal_year 2014
_chemical_formula_iupac 'C13 H13 N O3 S'
_chemical_formula_moiety 'C13 H13 N O3 S'
_chemical_formula_sum 'C13 H13 N O3 S'
_chemical_formula_weight 263.31
_chemical_name_systematic
;
<i>N</i>-(2-Hydroxyphenyl)-4-methylbenzenesulfonamide
;
_space_group_IT_number 14
_symmetry_cell_setting monoclinic
_symmetry_space_group_name_Hall '-P 2ybc'
_symmetry_space_group_name_H-M 'P 1 21/c 1'
_atom_sites_solution_hydrogens mixed
_cell_angle_alpha 90
_cell_angle_beta 104.333(2)
_cell_angle_gamma 90
_cell_formula_units_Z 4
_cell_length_a 7.67800(10)
_cell_length_b 15.4747(3)
_cell_length_c 10.7250(2)
_cell_measurement_reflns_used 2248
_cell_measurement_temperature 120(2)
_cell_measurement_theta_max 73.15
_cell_measurement_theta_min 5.13
_cell_volume 1234.62(4)
_computing_cell_refinement 'CrysAlis PRO (Oxford Diffraction, 2013)'
_computing_data_collection 'CrysAlis PRO (Oxford Diffraction, 2013)'
_computing_data_reduction 'CrysAlis PRO (Oxford Diffraction, 2013)'
_computing_molecular_graphics 'ORTEP-3 for Windows (Farrugia, 2012)'
_computing_publication_material 'WinGX (Farrugia, 2012) and PLATON (Spek, 2009)'
_computing_structure_refinement 'SHELXL97 (Sheldrick, 2008)'
_computing_structure_solution 'SHELXS97 (Sheldrick, 2008)'
_diffrn_ambient_temperature 120(2)
_diffrn_measured_fraction_theta_full 0.994
_diffrn_measured_fraction_theta_max 0.958
_diffrn_measurement_device_type 'Oxford Diffraction SuperNova (Dual, Cu at zero, Atlas)'
_diffrn_measurement_method '\w scans'
_diffrn_radiation_monochromator mirror
_diffrn_radiation_source 'SuperNova (Cu) X-ray Source'
_diffrn_radiation_type CuK\a
_diffrn_radiation_wavelength 1.54180
_diffrn_reflns_av_R_equivalents 0.0107
_diffrn_reflns_av_sigmaI/netI 0.0143
_diffrn_reflns_limit_h_max 9
_diffrn_reflns_limit_h_min -8
_diffrn_reflns_limit_k_max 12
_diffrn_reflns_limit_k_min -19
_diffrn_reflns_limit_l_max 13
_diffrn_reflns_limit_l_min -11
_diffrn_reflns_number 4355
_diffrn_reflns_reduction_process
;
;
_diffrn_reflns_theta_full 67.68
_diffrn_reflns_theta_max 73.15
_diffrn_reflns_theta_min 5.13
_diffrn_standards_interval_count 0
_diffrn_standards_interval_time 0
_diffrn_standards_number 0
_exptl_absorpt_coefficient_mu 2.343
_exptl_absorpt_correction_T_max 0.7504
_exptl_absorpt_correction_T_min 0.4943
_exptl_absorpt_correction_type multi-scan
_exptl_absorpt_process_details '(CrysAlis PRO; Oxford Diffraction, 2013)'
_exptl_crystal_colour brown
_exptl_crystal_density_diffrn 1.417
_exptl_crystal_density_method 'Not Measured'
_exptl_crystal_description needle
_exptl_crystal_F_000 552
_exptl_crystal_size_max 0.35
_exptl_crystal_size_mid 0.16
_exptl_crystal_size_min 0.13
_refine_diff_density_max 0.279
_refine_diff_density_min -0.383
_refine_ls_extinction_method none
_refine_ls_goodness_of_fit_ref 1.060
_refine_ls_hydrogen_treatment mixed
_refine_ls_matrix_type full
_refine_ls_number_parameters 172
_refine_ls_number_reflns 2377
_refine_ls_number_restraints 0
_refine_ls_restrained_S_all 1.060
_refine_ls_R_factor_all 0.0312
_refine_ls_R_factor_gt 0.0296
_refine_ls_shift/su_max 0.001
_refine_ls_shift/su_mean 0.000
_refine_ls_structure_factor_coef Fsqd
_refine_ls_weighting_details 'W=1/[\S^2^(FO^2^)+(0.0424P)^2^+0.5981P] where P=(FO^2^+2FC^2^)/3'
_refine_ls_weighting_scheme calc
_refine_ls_wR_factor_gt 0.0811
_refine_ls_wR_factor_ref 0.0824
_reflns_number_gt 2248
_reflns_number_total 2377
_reflns_threshold_expression I>2\s(I)
_cod_data_source_file hb7173sup1.cif
_cod_data_source_block I
_cod_original_sg_symbol_H-M 'P 21/c'
_cod_database_code 2239096
_cod_database_fobs_code 2239096

loop_
_symmetry_equiv_pos_site_id
_symmetry_equiv_pos_as_xyz
1 x,y,z
2 -x,1/2+y,1/2-z
3 -x,-y,-z
4 x,1/2-y,1/2+z

loop_
_atom_site_aniso_label
_atom_site_aniso_U_11
_atom_site_aniso_U_22
_atom_site_aniso_U_33
_atom_site_aniso_U_12
_atom_site_aniso_U_13
_atom_site_aniso_U_23
S1 0.0117(2) 0.0246(2) 0.0243(2) 0.00020(10) 0.00360(10) -0.00130(10)
O1 0.0198(5) 0.0360(6) 0.0254(5) 0.0033(4) -0.0005(4) 0.0019(4)
O2 0.0140(5) 0.0298(5) 0.0380(6) -0.0027(4) 0.0096(4) -0.0031(4)
O3 0.0146(5) 0.0354(6) 0.0298(5) -0.0019(4) 0.0068(4) 0.0060(4)
N1 0.0150(5) 0.0253(6) 0.0229(6) -0.0006(5) 0.0065(5) -0.0022(5)
C1 0.0154(6) 0.0207(6) 0.0233(7) 0.0027(5) 0.0059(5) -0.0003(5)
C2 0.0258(7) 0.0208(7) 0.0269(7) 0.0013(5) 0.0101(6) 0.0031(5)
C3 0.0308(8) 0.0275(7) 0.0232(7) 0.0035(6) 0.0089(6) 0.0008(6)
C4 0.0197(6) 0.0247(7) 0.0302(7) 0.0040(6) 0.0071(6) -0.0042(6)
C5 0.0280(8) 0.0210(7) 0.0359(8) -0.0025(6) 0.0107(6) 0.0019(6)
C6 0.0264(7) 0.0254(7) 0.0247(7) 0.0003(6) 0.0074(6) 0.0047(6)
C7 0.0288(8) 0.0334(8) 0.0404(9) -0.0004(7) 0.0081(7) -0.0130(7)
C8 0.0171(6) 0.0196(6) 0.0211(6) -0.0004(5) 0.0052(5) -0.0056(5)
C9 0.0206(7) 0.0230(7) 0.0319(7) -0.0026(5) 0.0112(6) -0.0047(6)
C10 0.0317(8) 0.0223(7) 0.0313(8) -0.0011(6) 0.0144(6) 0.0009(6)
C11 0.0292(8) 0.0243(7) 0.0260(7) 0.0048(6) 0.0069(6) 0.0001(6)
C12 0.0178(6) 0.0268(7) 0.0255(7) 0.0018(5) 0.0051(5) -0.0041(6)
C13 0.0186(6) 0.0213(6) 0.0220(6) -0.0023(5) 0.0076(5) -0.0050(5)

loop_
_atom_site_type_symbol
_atom_site_label
_atom_site_fract_x
_atom_site_fract_y
_atom_site_fract_z
_atom_site_U_iso_or_equiv
_atom_site_thermal_displace_type
_atom_site_calc_flag
_atom_site_refinement_flags
_atom_site_occupancy
S S1 0.51287(4) 0.65871(2) 0.83597(3) 0.02030(10) Uani d . 1.000
O O1 0.57618(13) 0.61174(7) 0.95358(10) 0.0281(3) Uani d . 1.000
O O2 0.63687(13) 0.70958(7) 0.78545(10) 0.0267(3) Uani d . 1.000
O O3 0.00824(14) 0.71635(7) 0.81974(10) 0.0264(3) Uani d . 1.000
N N1 0.36177(15) 0.72621(8) 0.86360(11) 0.0208(3) Uani d . 1.000
C C1 0.40408(17) 0.58685(9) 0.71468(13) 0.0196(4) Uani d . 1.000
C C2 0.3833(2) 0.60851(9) 0.58584(14) 0.0239(4) Uani d . 1.000
C C3 0.2974(2) 0.55124(10) 0.49170(14) 0.0268(4) Uani d . 1.000
C C4 0.23172(19) 0.47243(9) 0.52309(14) 0.0247(4) Uani d . 1.000
C C5 0.2521(2) 0.45305(10) 0.65261(15) 0.0278(4) Uani d . 1.000
C C6 0.3373(2) 0.50922(10) 0.74888(14) 0.0253(4) Uani d . 1.000
C C7 0.1447(2) 0.40915(11) 0.42031(17) 0.0343(5) Uani d . 1.000
C C8 0.25492(18) 0.77847(9) 0.76315(13) 0.0192(3) Uani d . 1.000
C C9 0.3290(2) 0.83739(9) 0.69307(15) 0.0243(4) Uani d . 1.000
C C10 0.2174(2) 0.89020(9) 0.60237(15) 0.0273(4) Uani d . 1.000
C C11 0.0320(2) 0.88327(10) 0.58080(14) 0.0265(4) Uani d . 1.000
C C12 -0.04291(19) 0.82447(10) 0.65038(14) 0.0234(4) Uani d . 1.000
C C13 0.06818(18) 0.77298(9) 0.74268(13) 0.0202(3) Uani d . 1.000
H H1N 0.301(3) 0.7023(13) 0.9076(19) 0.035(5) Uiso d . 1.000
H H1O -0.106(3) 0.7191(15) 0.807(2) 0.051(6) Uiso d . 1.000
H H2 0.42760 0.66200 0.56290 0.0290 Uiso c RU 1.000
H H3 0.28280 0.56590 0.40370 0.0320 Uiso c RU 1.000
H H5 0.20630 0.39990 0.67550 0.0330 Uiso c RU 1.000
H H6 0.35000 0.49500 0.83680 0.0300 Uiso c RU 1.000
H H7A 0.22220 0.35830 0.42470 0.0510 Uiso c RU 1.000
H H7B 0.12710 0.43650 0.33560 0.0510 Uiso c RU 1.000
H H7C 0.02810 0.39140 0.43350 0.0510 Uiso c RU 1.000
H H9 0.45580 0.84160 0.70710 0.0290 Uiso c RU 1.000
H H10 0.26800 0.93100 0.55520 0.0330 Uiso c RU 1.000
H H11 -0.04390 0.91890 0.51810 0.0320 Uiso c RU 1.000
H H12 -0.16980 0.81950 0.63480 0.0280 Uiso c RU 1.000

loop_
_atom_type_symbol
_atom_type_description
_atom_type_scat_dispersion_real
_atom_type_scat_dispersion_imag
_atom_type_scat_source
C C 0.0181 0.0091 ' International Tables Vol C Tables 4.2.6.8 and 6.1.1.4'
H H 0.0000 0.0000 ' International Tables Vol C Tables 4.2.6.8 and 6.1.1.4'
N N 0.0311 0.0180 ' International Tables Vol C Tables 4.2.6.8 and 6.1.1.4'
O O 0.0492 0.0322 ' International Tables Vol C Tables 4.2.6.8 and 6.1.1.4'
S S 0.3331 0.5567 ' International Tables Vol C Tables 4.2.6.8 and 6.1.1.4'

loop_
_geom_angle_atom_site_label_1
_geom_angle_atom_site_label_2
_geom_angle_atom_site_label_3
_geom_angle
_geom_angle_publ_flag
O1 S1 O2 119.78(6) no
O1 S1 N1 105.36(6) no
O1 S1 C1 109.04(6) no
O2 S1 N1 106.42(6) no
O2 S1 C1 107.74(6) no
N1 S1 C1 107.97(6) no
C13 O3 H1O 111.0(15) no
S1 N1 C8 121.50(9) no
C8 N1 H1N 112.5(15) no
S1 N1 H1N 110.0(15) no
S1 C1 C6 119.35(11) no
S1 C1 C2 119.94(11) no
C2 C1 C6 120.71(13) no
C1 C2 C3 119.17(13) no
C2 C3 C4 121.39(14) no
C5 C4 C7 120.78(13) no
C3 C4 C5 118.17(13) no
C3 C4 C7 121.03(13) no
C4 C5 C6 121.67(14) no
C1 C6 C5 118.87(13) no
N1 C8 C9 122.85(13) no
N1 C8 C13 117.26(12) no
C9 C8 C13 119.73(13) no
C8 C9 C10 119.99(14) no
C9 C10 C11 119.98(14) no
C10 C11 C12 120.33(14) no
C11 C12 C13 119.77(14) no
O3 C13 C8 115.57(12) no
O3 C13 C12 124.25(13) no
C8 C13 C12 120.17(13) no
C1 C2 H2 120.00 no
C3 C2 H2 120.00 no
C2 C3 H3 119.00 no
C4 C3 H3 119.00 no
C4 C5 H5 119.00 no
C6 C5 H5 119.00 no
C1 C6 H6 121.00 no
C5 C6 H6 121.00 no
C4 C7 H7A 109.00 no
C4 C7 H7B 109.00 no
C4 C7 H7C 109.00 no
H7A C7 H7B 109.00 no
H7A C7 H7C 109.00 no
H7B C7 H7C 109.00 no
C8 C9 H9 120.00 no
C10 C9 H9 120.00 no
C9 C10 H10 120.00 no
C11 C10 H10 120.00 no
C10 C11 H11 120.00 no
C12 C11 H11 120.00 no
C11 C12 H12 120.00 no
C13 C12 H12 120.00 no

loop_
_geom_bond_atom_site_label_1
_geom_bond_atom_site_label_2
_geom_bond_distance
_geom_bond_publ_flag
S1 O1 1.4325(11) no
S1 O2 1.4405(11) no
S1 N1 1.6417(12) no
S1 C1 1.7574(14) no
O3 C13 1.3606(18) no
O3 H1O 0.86(2) no
N1 C8 1.4318(18) no
N1 H1N 0.83(2) no
C1 C6 1.391(2) no
C1 C2 1.392(2) no
C2 C3 1.382(2) no
C3 C4 1.393(2) no
C4 C7 1.502(2) no
C4 C5 1.392(2) no
C5 C6 1.384(2) no
C8 C13 1.398(2) no
C8 C9 1.390(2) no
C9 C10 1.391(2) no
C10 C11 1.389(2) no
C11 C12 1.389(2) no
C12 C13 1.387(2) no
C2 H2 0.9500 no
C3 H3 0.9500 no
C5 H5 0.9500 no
C6 H6 0.9500 no
C7 H7A 0.9800 no
C7 H7B 0.9800 no
C7 H7C 0.9800 no
C9 H9 0.9500 no
C10 H10 0.9500 no
C11 H11 0.9500 no
C12 H12 0.9500 no

loop_
_geom_hbond_atom_site_label_D
_geom_hbond_atom_site_label_H
_geom_hbond_atom_site_label_A
_geom_hbond_site_symmetry_A
_geom_hbond_distance_DH
_geom_hbond_distance_HA
_geom_hbond_distance_DA
_geom_hbond_angle_DHA
_geom_hbond_publ_flag
N1 H1N O3 . 0.83(2) 2.22(2) 2.6420(16) 111.6(17) yes
O3 H1O O2 1_455 0.86(2) 1.94(2) 2.7852(15) 172(2) yes
C9 H9 O2 . 0.95 2.50 3.0531(18) 117 no
C3 H3 Cg2 4_564 0.95 2.92 3.8022(16) 155 yes
C7 H7C Cg1 3_566 0.98 2.85 3.5937(17) 134 yes

loop_
_geom_torsion_atom_site_label_1
_geom_torsion_atom_site_label_2
_geom_torsion_atom_site_label_3
_geom_torsion_atom_site_label_4
_geom_torsion
_geom_torsion_publ_flag
O1 S1 N1 C8 -173.59(11) no
O2 S1 N1 C8 58.25(12) no
C1 S1 N1 C8 -57.18(12) no
O1 S1 C1 C2 -158.83(12) no
O2 S1 C1 C2 -27.38(14) no
N1 S1 C1 C2 87.19(13) no
O1 S1 C1 C6 22.08(14) no
O2 S1 C1 C6 153.53(12) no
N1 S1 C1 C6 -91.91(13) no
S1 N1 C8 C9 -59.30(17) no
S1 N1 C8 C13 125.18(12) no
S1 C1 C6 C5 -179.91(12) no
S1 C1 C2 C3 -180.00(12) no
C6 C1 C2 C3 -0.9(2) no
C2 C1 C6 C5 1.0(2) no
C1 C2 C3 C4 -0.1(2) no
C2 C3 C4 C7 -177.69(15) no
C2 C3 C4 C5 1.0(2) no
C3 C4 C5 C6 -1.0(2) no
C7 C4 C5 C6 177.79(15) no
C4 C5 C6 C1 -0.1(2) no
N1 C8 C9 C10 -175.85(13) no
C13 C8 C9 C10 -0.4(2) no
N1 C8 C13 O3 -1.43(18) no
N1 C8 C13 C12 177.40(13) no
C9 C8 C13 O3 -177.10(13) no
C9 C8 C13 C12 1.7(2) no
C8 C9 C10 C11 -0.8(2) no
C9 C10 C11 C12 0.7(2) no
C10 C11 C12 C13 0.6(2) no
C11 C12 C13 O3 176.92(13) no
C11 C12 C13 C8 -1.8(2) no
